data_9009787
loop_
_publ_author_name
'Schrewelius, N.'

_publ_section_title
;Rontgenuntersuchung der verbindungen NaSb(OH)6, NaSbF6, NaSbO3 und
 gleichartiger stoffe
;
_journal_name_full 'Zeitschrift fur Anorganische und Allgemeine Chemie'
_journal_page_first 241
_journal_page_last 254
_journal_volume 238
_journal_year 1938
_chemical_formula_sum 'H6 Na O6 Sb'
_chemical_name_mineral Mopungite
_space_group_IT_number 86
_symmetry_space_group_name_Hall 'P 4n -1n'
_symmetry_space_group_name_H-M 'P 42/n :1'
_cell_angle_alpha 90
_cell_angle_beta 90
_cell_angle_gamma 90
_cell_formula_units_Z 4
_cell_length_a 8.01
_cell_length_b 8.01
_cell_length_c 7.88
_cell_volume 505.582
_database_code_amcsd 0015748
_exptl_crystal_density_diffrn 3.242
_cod_original_sg_symbol_H-M 'P 42/n'
_cod_original_formula_sum 'Na Sb (O6 H6)'
_cod_database_code 9009787

loop_
_symmetry_equiv_pos_as_xyz
x,y,z
y,-x,-z
1/2-y,1/2+x,1/2+z
1/2+x,1/2+y,1/2-z
-x,-y,z
-y,x,-z
1/2+y,1/2-x,1/2+z
1/2-x,1/2-y,1/2-z

loop_
_atom_site_label
_atom_site_fract_x
_atom_site_fract_y
_atom_site_fract_z
_atom_site_attached_hydrogens
_atom_site_type_symbol
Na 0.25000 0.25000 0.75000 0 Na
Sb 0.25000 0.25000 0.25000 0 Sb
O-H1 0.28000 0.02500 0.34000 1 O
O-H2 0.02500 0.28000 0.34000 1 O
O-H3 0.17500 0.17500 0.02500 1 O

loop_
_cod_changelog_entry_id
_cod_changelog_entry_author
_cod_changelog_entry_date
_cod_changelog_entry_text
1
;cod-tools version 3.8.0
Id: cif_guess_AMCSD_atom_types 9574 2023-05-10 09:00:05Z saulius
;
2023-05-10T18:52:09+03:00
;Derived atom types
from atom names that follow the AMCSD naming convention
(Wat == water, O-H == hydroxyl).
;

loop_
_cod_related_entry_id
_cod_related_entry_database
_cod_related_entry_code
1 AMCSD 0015748
